data_7251884
loop_
_publ_author_name
'Rabaaoui, Nejmeddine'
'Guesmi, Ahlem'
'Jabeur, Wiem'
'Mhadhbi, Noureddine'
'Ben Hamadi, Naoufel'
'Khezami, Lotfi'
'Cherif, Mourad'
'Na\"ili, Houcine'

_publ_section_title
;
 High-efficiency electro-Fenton mineralization of triclosan using a novel
 octahedral iron(iii) complex: structure, mechanism, and performance
;
_journal_issue 22
_journal_name_full 'RSC Advances'
_journal_page_first 19687
_journal_page_last 19701
_journal_paper_doi 10.1039/D6RA01483F
_journal_volume 16
_journal_year 2026
_chemical_formula_moiety 'C5 H16 Fe N4 O3, Cl'
_chemical_formula_sum 'C5 H16 Cl Fe N4 O3'
_chemical_formula_weight 271.52
_space_group_crystal_system orthorhombic
_space_group_IT_number 29
_space_group_name_Hall 'P 2c -2ac'
_space_group_name_H-M_alt 'P c a 21'
_atom_sites_solution_hydrogens geom
_atom_sites_solution_primary dual
_audit_creation_date 2022-12-30
_audit_creation_method
;
Olex2 1.5-ac5-024
(compiled 2022.04.12 svn.rca3783a0 for Rigaku Oxford Diffraction, GUI svn.r6498)
;
_audit_update_record
;
2025-04-25 deposited with the CCDC.	2026-04-08 downloaded from the CCDC.
;
_cell_angle_alpha 90
_cell_angle_beta 90
_cell_angle_gamma 90
_cell_formula_units_Z 4
_cell_length_a 10.7188(3)
_cell_length_b 11.0446(3)
_cell_length_c 8.5086(3)
_cell_measurement_reflns_used 10232
_cell_measurement_temperature 100.00(10)
_cell_measurement_theta_max 29.9500
_cell_measurement_theta_min 5.4580
_cell_volume 1007.29(5)
_computing_cell_refinement 'CrysAlisPro 1.171.42.77a (Rigaku OD, 2022)'
_computing_data_collection 'CrysAlisPro 1.171.42.77a (Rigaku OD, 2022)'
_computing_data_reduction 'CrysAlisPro 1.171.42.77a (Rigaku OD, 2022)'
_computing_molecular_graphics 'Olex2 1.5-ac5-024 (Dolomanov et al., 2009)'
_computing_publication_material 'Olex2 1.5-ac5-024 (Dolomanov et al., 2009)'
_computing_structure_refinement 'SHELXL 2018/3 (Sheldrick, 2015)'
_computing_structure_solution 'SHELXT 2018/2 (Sheldrick, 2018)'
_diffrn_ambient_temperature 100.00(10)
_diffrn_detector 'Hybrid Pixel Array Detector'
_diffrn_detector_area_resol_mean 10.0000
_diffrn_detector_type 'HyPix-Arc 100'
_diffrn_measured_fraction_theta_full 0.987
_diffrn_measured_fraction_theta_max 0.898
_diffrn_measurement_details
;
List of Runs (angles in degrees, time in seconds):

  # Type    Start    End  Width  t~exp~   \w     \q     \k     \f   Frames
#--------------------------------------------------------------------------
  1  \w    -89.00 -40.00   0.50    5.00    --   -7.98 -19.00-149.00   98
  2  \w     -3.00  73.00   0.50    5.00    --   -7.98  19.00  18.00  152
  3  \w      2.00  50.00   0.50    5.00    --    8.29-108.00  91.00   96
  4  \w    -89.00 -40.00   0.50    5.00    --   -7.98 -19.00  90.00   98
  5  \w    -21.00  32.00   0.50    5.00    --    8.29 -77.00  90.00  106
  6  \w     -7.00  39.00   0.50    5.00    --    8.29  57.00  90.00   92
  7  \w     -7.00  39.00   0.50    5.00    --    8.29  57.00-150.00   92
  8  \w    -89.00 -44.00   0.50    5.00    --   -7.98 -19.00 -60.00   90
  9  \w    -21.00  32.00   0.50    5.00    --    8.29 -77.00-120.00  106
;
_diffrn_measurement_device 'four-circle diffractometer'
_diffrn_measurement_device_type 'XtaLAB Synergy, Dualflex, HyPix-Arc 100'
_diffrn_measurement_method '\w scans'
_diffrn_orient_matrix_type 'CrysAlisPro convention (1999,Acta A55,543-557)'
_diffrn_orient_matrix_UB_11 -0.0069487000
_diffrn_orient_matrix_UB_12 0.0477583000
_diffrn_orient_matrix_UB_13 0.0550561000
_diffrn_orient_matrix_UB_21 0.0155965000
_diffrn_orient_matrix_UB_22 -0.0401457000
_diffrn_orient_matrix_UB_23 0.0620006000
_diffrn_orient_matrix_UB_31 0.0639382000
_diffrn_orient_matrix_UB_32 0.0150369000
_diffrn_orient_matrix_UB_33 -0.0090871000
_diffrn_radiation_monochromator mirror
_diffrn_radiation_probe x-ray
_diffrn_radiation_type 'Mo K\a'
_diffrn_radiation_wavelength 0.71073
_diffrn_reflns_av_R_equivalents 0.0430
_diffrn_reflns_av_unetI/netI 0.0329
_diffrn_reflns_Laue_measured_fraction_full 0.987
_diffrn_reflns_Laue_measured_fraction_max 0.898
_diffrn_reflns_limit_h_max 13
_diffrn_reflns_limit_h_min -14
_diffrn_reflns_limit_k_max 15
_diffrn_reflns_limit_k_min -13
_diffrn_reflns_limit_l_max 10
_diffrn_reflns_limit_l_min -11
_diffrn_reflns_number 12256
_diffrn_reflns_point_group_measured_fraction_full 0.987
_diffrn_reflns_point_group_measured_fraction_max 0.855
_diffrn_reflns_theta_full 25.242
_diffrn_reflns_theta_max 29.987
_diffrn_reflns_theta_min 5.478
_diffrn_source 'micro-focus sealed X-ray tube'
_diffrn_source_type 'PhotonJet (Mo) X-ray Source'
_exptl_absorpt_coefficient_mu 1.752
_exptl_absorpt_correction_T_max 1.00000
_exptl_absorpt_correction_T_min 0.86236
_exptl_absorpt_correction_type multi-scan
_exptl_absorpt_process_details
;
CrysAlisPro 1.171.42.77a (Rigaku Oxford Diffraction, 2022)
Empirical absorption correction using spherical harmonics,
implemented in SCALE3 ABSPACK scaling algorithm.
;
_exptl_crystal_colour colourless
_exptl_crystal_colour_primary colourless
_exptl_crystal_density_diffrn 1.790
_exptl_crystal_description block
_exptl_crystal_F_000 564
_exptl_crystal_size_max 0.116
_exptl_crystal_size_mid 0.102
_exptl_crystal_size_min 0.058
_refine_diff_density_max 0.617
_refine_diff_density_min -0.337
_refine_diff_density_rms 0.069
_refine_ls_abs_structure_details
;
 Refined as an inversion twin.
;
_refine_ls_abs_structure_Flack 0.21(2)
_refine_ls_extinction_method none
_refine_ls_goodness_of_fit_ref 1.058
_refine_ls_hydrogen_treatment constr
_refine_ls_matrix_type full
_refine_ls_number_parameters 128
_refine_ls_number_reflns 2510
_refine_ls_number_restraints 1
_refine_ls_restrained_S_all 1.057
_refine_ls_R_factor_all 0.0248
_refine_ls_R_factor_gt 0.0238
_refine_ls_shift/su_max 0.001
_refine_ls_shift/su_mean 0.000
_refine_ls_structure_factor_coef Fsqd
_refine_ls_weighting_details 'w=1/[\s^2^(Fo^2^)+(0.0296P)^2^+0.3075P] where P=(Fo^2^+2Fc^2^)/3'
_refine_ls_weighting_scheme calc
_refine_ls_wR_factor_gt 0.0574
_refine_ls_wR_factor_ref 0.0580
_reflns_Friedel_coverage 0.789
_reflns_Friedel_fraction_full 0.988
_reflns_Friedel_fraction_max 0.807
_reflns_number_gt 2444
_reflns_number_total 2510
_reflns_threshold_expression 'I > 2\s(I)'
_cod_data_source_file d6ra01483f1.cif
_cod_data_source_block dbufe_autored
_cod_database_code 7251884
_shelx_shelxl_version_number 2018/3
_chemical_oxdiff_formula 'C5 H16 Cl1 Fe1 N4 O3'
_shelx_space_group_comment
;
The symmetry employed for this shelxl refinement is uniquely defined
by the following loop, which should always be used as a source of
symmetry information in preference to the above space-group names.
They are only intended as comments.
;
_shelx_estimated_absorpt_t_max 0.905
_shelx_estimated_absorpt_t_min 0.823
_olex2_refinement_description
;
1. Twinned data refinement
 Scales: 0.79(2)
 0.21(2)
2. Fixed Uiso
 At 1.2 times of:
  All C(H,H) groups, All N(H,H) groups
3.a Secondary CH2 refined with riding coordinates:
 N1(H1A,H1B), N2(H2A,H2B), N3(H3A,H3B), N4(H4A,H4B), C2(H2C,H2D), C3(H3C,H3D),
 C4(H4C,H4D), C5(H5A,H5B)
;
_olex2_exptl_crystal_mounting_method 'The crystal was mounted on a nylon loop in perfluoroether oil'
_olex2_submission_original_sample_id DBUFe
_olex2_submission_special_instructions 'No special instructions were received'
_oxdiff_exptl_absorpt_empirical_details
;
Empirical correction (ABSPACK) includes:
- Absorption correction using spherical harmonics
- Frame scaling
;
_oxdiff_exptl_absorpt_empirical_full_max 1.403
_oxdiff_exptl_absorpt_empirical_full_min 0.724

loop_
_space_group_symop_operation_xyz
'x, y, z'
'-x, -y, z+1/2'
'x+1/2, -y, z'
'-x+1/2, y, z+1/2'

loop_
_atom_site_label
_atom_site_type_symbol
_atom_site_fract_x
_atom_site_fract_y
_atom_site_fract_z
_atom_site_U_iso_or_equiv
_atom_site_adp_type
_atom_site_occupancy
_atom_site_site_symmetry_order
_atom_site_calc_flag
_atom_site_refinement_flags_posn
_atom_site_refinement_flags_adp
_atom_site_refinement_flags_occupancy
_atom_site_disorder_assembly
_atom_site_disorder_group
Fe1 Fe 0.56977(2) 0.71121(3) 0.50530(5) 0.00532(10) Uani 1 1 d . . . . .
O1 O 0.64326(16) 0.56956(16) 0.5993(2) 0.0122(4) Uani 1 1 d . . . . .
O2 O 0.73710(17) 0.68837(16) 0.4338(3) 0.0122(4) Uani 1 1 d . . . . .
O3 O 0.84658(16) 0.53452(17) 0.5422(2) 0.0156(4) Uani 1 1 d . . . . .
N1 N 0.4095(2) 0.7084(2) 0.6170(3) 0.0113(5) Uani 1 1 d . . . . .
H1A H 0.356098 0.763460 0.574383 0.014 Uiso 1 1 calc R U . . .
H1B H 0.374159 0.633715 0.610117 0.014 Uiso 1 1 calc R U . . .
N2 N 0.6300(2) 0.8102(2) 0.6796(3) 0.0108(4) Uani 1 1 d . . . . .
H2A H 0.685570 0.767213 0.738053 0.013 Uiso 1 1 calc R U . . .
H2B H 0.669335 0.877126 0.641764 0.013 Uiso 1 1 calc R U . . .
N3 N 0.50253(19) 0.6153(2) 0.3319(3) 0.0111(4) Uani 1 1 d . . . . .
H3A H 0.565870 0.579499 0.277901 0.013 Uiso 1 1 calc R U . . .
H3B H 0.451692 0.556143 0.369934 0.013 Uiso 1 1 calc R U . . .
N4 N 0.5308(2) 0.8535(2) 0.3778(3) 0.0110(4) Uani 1 1 d . . . . .
H4A H 0.463155 0.892435 0.418089 0.013 Uiso 1 1 calc R U . . .
H4B H 0.596472 0.905727 0.378430 0.013 Uiso 1 1 calc R U . . .
C1 C 0.7481(2) 0.5928(2) 0.5253(3) 0.0115(5) Uani 1 1 d . . . . .
C2 C 0.4358(3) 0.7391(3) 0.7837(4) 0.0138(6) Uani 1 1 d . . . . .
H2C H 0.476004 0.670095 0.837864 0.017 Uiso 1 1 calc R U . . .
H2D H 0.357589 0.759635 0.839687 0.017 Uiso 1 1 calc R U . . .
C3 C 0.5224(3) 0.8471(3) 0.7793(3) 0.0137(5) Uani 1 1 d . . . . .
H3C H 0.479578 0.918205 0.733391 0.016 Uiso 1 1 calc R U . . .
H3D H 0.550797 0.868072 0.886612 0.016 Uiso 1 1 calc R U . . .
C4 C 0.4311(2) 0.6967(3) 0.2261(5) 0.0130(7) Uani 1 1 d . . . . .
H4C H 0.347024 0.712460 0.269723 0.016 Uiso 1 1 calc R U . . .
H4D H 0.421687 0.659452 0.120956 0.016 Uiso 1 1 calc R U . . .
C5 C 0.5044(3) 0.8134(3) 0.2145(3) 0.0129(6) Uani 1 1 d . . . . .
H5A H 0.583364 0.799761 0.156692 0.016 Uiso 1 1 calc R U . . .
H5B H 0.455383 0.875642 0.158067 0.016 Uiso 1 1 calc R U . . .
Cl1 Cl 0.26083(5) 0.95782(5) 0.49651(11) 0.01463(13) Uani 1 1 d . . . . .

loop_
_atom_site_aniso_label
_atom_site_aniso_U_11
_atom_site_aniso_U_22
_atom_site_aniso_U_33
_atom_site_aniso_U_23
_atom_site_aniso_U_13
_atom_site_aniso_U_12
Fe1 0.00399(15) 0.00468(15) 0.00731(16) 0.00024(16) 0.00024(16) 0.00008(9)
O1 0.0107(8) 0.0115(9) 0.0144(9) 0.0015(7) 0.0008(7) 0.0005(7)
O2 0.0098(8) 0.0122(8) 0.0145(9) 0.0015(7) 0.0025(7) 0.0008(7)
O3 0.0124(9) 0.0141(8) 0.0202(12) -0.0006(7) -0.0003(7) 0.0038(6)
N1 0.0107(10) 0.0100(11) 0.0133(12) -0.0004(8) 0.0004(8) 0.0003(7)
N2 0.0099(10) 0.0092(9) 0.0133(11) 0.0005(8) -0.0013(8) 0.0000(8)
N3 0.0099(10) 0.0110(10) 0.0124(11) -0.0013(8) 0.0013(8) -0.0009(8)
N4 0.0084(9) 0.0110(10) 0.0135(11) 0.0003(8) -0.0007(8) -0.0007(8)
C1 0.0110(10) 0.0094(11) 0.0142(16) -0.0013(10) -0.0017(10) -0.0010(8)
C2 0.0142(15) 0.0155(14) 0.0116(14) -0.0005(13) 0.0029(9) 0.0026(11)
C3 0.0136(13) 0.0127(13) 0.0148(14) -0.0018(10) 0.0004(10) 0.0011(11)
C4 0.0114(15) 0.0130(13) 0.0145(15) -0.0021(12) -0.0028(10) 0.0023(9)
C5 0.0124(13) 0.0144(12) 0.0121(14) 0.0018(10) 0.0003(9) 0.0016(10)
Cl1 0.0117(2) 0.0131(3) 0.0191(3) -0.0001(3) 0.0012(3) 0.00268(19)

loop_
_atom_type_symbol
_atom_type_description
_atom_type_scat_dispersion_real
_atom_type_scat_dispersion_imag
_atom_type_scat_source
C C 0.0033 0.0016 'International Tables Vol C Tables 4.2.6.8 and 6.1.1.4'
H H 0.0000 0.0000 'International Tables Vol C Tables 4.2.6.8 and 6.1.1.4'
Cl Cl 0.1484 0.1585 'International Tables Vol C Tables 4.2.6.8 and 6.1.1.4'
Fe Fe 0.3463 0.8444 'International Tables Vol C Tables 4.2.6.8 and 6.1.1.4'
N N 0.0061 0.0033 'International Tables Vol C Tables 4.2.6.8 and 6.1.1.4'
O O 0.0106 0.0060 'International Tables Vol C Tables 4.2.6.8 and 6.1.1.4'

loop_
_exptl_crystal_face_index_h
_exptl_crystal_face_index_k
_exptl_crystal_face_index_l
_exptl_crystal_face_perp_dist
15 4 -1 0.0515
-15 -4 1 0.0515
0 1 12 0.0362
0 -1 -12 0.0662
0 16 -1 0.0291
0 -16 1 0.0291
7 14 -1 0.0365
-7 14 0 0.0380
-5 -15 1 0.0323
7 -14 0 0.0326

loop_
_geom_angle_atom_site_label_1
_geom_angle_atom_site_label_2
_geom_angle_atom_site_label_3
_geom_angle
_geom_angle_site_symmetry_1
_geom_angle_site_symmetry_3
_geom_angle_publ_flag
O1 Fe1 N1 98.29(9) . . ?
O1 Fe1 N2 90.24(9) . . ?
O1 Fe1 N3 91.38(9) . . ?
O1 Fe1 N4 166.20(9) . . ?
O1 Fe1 C1 34.45(8) . . ?
O2 Fe1 O1 68.97(8) . . ?
O2 Fe1 N1 166.75(9) . . ?
O2 Fe1 N2 90.33(9) . . ?
O2 Fe1 N3 91.96(9) . . ?
O2 Fe1 N4 97.47(9) . . ?
O2 Fe1 C1 34.54(9) . . ?
N1 Fe1 C1 132.54(9) . . ?
N2 Fe1 N1 85.99(10) . . ?
N2 Fe1 N3 177.56(9) . . ?
N2 Fe1 N4 92.39(9) . . ?
N2 Fe1 C1 89.30(9) . . ?
N3 Fe1 N1 91.97(9) . . ?
N3 Fe1 N4 86.46(9) . . ?
N3 Fe1 C1 93.07(9) . . ?
N4 Fe1 N1 95.40(9) . . ?
N4 Fe1 C1 132.00(9) . . ?
C1 O1 Fe1 89.53(14) . . ?
C1 O2 Fe1 90.10(15) . . ?
Fe1 N1 H1A 110.3 . . ?
Fe1 N1 H1B 110.3 . . ?
H1A N1 H1B 108.6 . . ?
C2 N1 Fe1 107.03(17) . . ?
C2 N1 H1A 110.3 . . ?
C2 N1 H1B 110.3 . . ?
Fe1 N2 H2A 109.8 . . ?
Fe1 N2 H2B 109.8 . . ?
H2A N2 H2B 108.3 . . ?
C3 N2 Fe1 109.28(17) . . ?
C3 N2 H2A 109.8 . . ?
C3 N2 H2B 109.8 . . ?
Fe1 N3 H3A 110.0 . . ?
Fe1 N3 H3B 110.0 . . ?
H3A N3 H3B 108.3 . . ?
C4 N3 Fe1 108.62(18) . . ?
C4 N3 H3A 110.0 . . ?
C4 N3 H3B 110.0 . . ?
Fe1 N4 H4A 110.0 . . ?
Fe1 N4 H4B 110.0 . . ?
H4A N4 H4B 108.3 . . ?
C5 N4 Fe1 108.65(16) . . ?
C5 N4 H4A 110.0 . . ?
C5 N4 H4B 110.0 . . ?
O1 C1 Fe1 56.02(11) . . ?
O1 C1 O2 111.3(2) . . ?
O2 C1 Fe1 55.36(12) . . ?
O3 C1 Fe1 176.2(2) . . ?
O3 C1 O1 124.7(2) . . ?
O3 C1 O2 124.0(2) . . ?
N1 C2 H2C 110.6 . . ?
N1 C2 H2D 110.6 . . ?
N1 C2 C3 105.8(3) . . ?
H2C C2 H2D 108.7 . . ?
C3 C2 H2C 110.6 . . ?
C3 C2 H2D 110.6 . . ?
N2 C3 C2 105.9(2) . . ?
N2 C3 H3C 110.6 . . ?
N2 C3 H3D 110.6 . . ?
C2 C3 H3C 110.6 . . ?
C2 C3 H3D 110.6 . . ?
H3C C3 H3D 108.7 . . ?
N3 C4 H4C 110.4 . . ?
N3 C4 H4D 110.4 . . ?
N3 C4 C5 106.7(2) . . ?
H4C C4 H4D 108.6 . . ?
C5 C4 H4C 110.4 . . ?
C5 C4 H4D 110.4 . . ?
N4 C5 C4 107.0(3) . . ?
N4 C5 H5A 110.3 . . ?
N4 C5 H5B 110.3 . . ?
C4 C5 H5A 110.3 . . ?
C4 C5 H5B 110.3 . . ?
H5A C5 H5B 108.6 . . ?

loop_
_geom_bond_atom_site_label_1
_geom_bond_atom_site_label_2
_geom_bond_distance
_geom_bond_site_symmetry_2
_geom_bond_publ_flag
Fe1 O1 1.9257(18) . ?
Fe1 O2 1.9107(18) . ?
Fe1 N1 1.963(2) . ?
Fe1 N2 1.953(2) . ?
Fe1 N3 1.954(2) . ?
Fe1 N4 1.955(2) . ?
Fe1 C1 2.322(2) . ?
O1 C1 1.314(3) . ?
O2 C1 1.317(3) . ?
O3 C1 1.245(3) . ?
N1 H1A 0.9100 . ?
N1 H1B 0.9100 . ?
N1 C2 1.485(4) . ?
N2 H2A 0.9100 . ?
N2 H2B 0.9100 . ?
N2 C3 1.488(4) . ?
N3 H3A 0.9100 . ?
N3 H3B 0.9100 . ?
N3 C4 1.485(4) . ?
N4 H4A 0.9100 . ?
N4 H4B 0.9100 . ?
N4 C5 1.486(4) . ?
C2 H2C 0.9900 . ?
C2 H2D 0.9900 . ?
C2 C3 1.511(4) . ?
C3 H3C 0.9900 . ?
C3 H3D 0.9900 . ?
C4 H4C 0.9900 . ?
C4 H4D 0.9900 . ?
C4 C5 1.512(4) . ?
C5 H5A 0.9900 . ?
C5 H5B 0.9900 . ?

loop_
_geom_torsion_atom_site_label_1
_geom_torsion_atom_site_label_2
_geom_torsion_atom_site_label_3
_geom_torsion_atom_site_label_4
_geom_torsion
_geom_torsion_site_symmetry_1
_geom_torsion_site_symmetry_2
_geom_torsion_site_symmetry_3
_geom_torsion_site_symmetry_4
_geom_torsion_publ_flag
Fe1 O1 C1 O2 -2.7(2) . . . . ?
Fe1 O1 C1 O3 175.4(3) . . . . ?
Fe1 O2 C1 O1 2.7(2) . . . . ?
Fe1 O2 C1 O3 -175.4(3) . . . . ?
Fe1 N1 C2 C3 45.8(2) . . . . ?
Fe1 N2 C3 C2 37.9(3) . . . . ?
Fe1 N3 C4 C5 39.9(3) . . . . ?
Fe1 N4 C5 C4 39.1(2) . . . . ?
N1 C2 C3 N2 -54.7(3) . . . . ?
N3 C4 C5 N4 -51.7(3) . . . . ?

loop_
_twin_individual_id
_twin_individual_mass_fraction_refined
1 0.79(2)
2 0.21(2)

loop_
_exptl_oxdiff_crystal_face_indexfrac_h
_exptl_oxdiff_crystal_face_indexfrac_k
_exptl_oxdiff_crystal_face_indexfrac_l
_exptl_oxdiff_crystal_face_x
_exptl_oxdiff_crystal_face_y
_exptl_oxdiff_crystal_face_z
14.6727 3.6297 -0.6075 0.0379 0.0455 0.9982
-14.6727 -3.6297 0.6075 -0.0379 -0.0455 -0.9982
-0.0405 0.5007 11.9820 0.6839 0.7222 -0.1039
0.0405 -0.5007 -11.9820 -0.6839 -0.7222 0.1039
0.0648 15.5555 -0.7040 0.7037 -0.6671 0.2444
-0.0648 -15.5555 0.7040 -0.7037 0.6671 -0.2444
6.5682 13.9471 -1.1647 0.5563 -0.5297 0.6403
-6.9943 13.8180 -0.0475 0.7059 -0.6668 -0.2390
-4.8009 -14.7082 1.0540 -0.6110 0.5809 -0.5377
6.8364 -13.9016 0.0642 -0.7079 0.6687 0.2275
